data_4336677
loop_
_publ_author_name
'Wei-Tsung Lee'
'Diane A. Dickie'
'Alejandro J. Metta-Maga\~na'
'Jeremy M. Smith'

_publ_section_title
;
 A Tripodal Ligand Constructed from Mesoionic Carbene Donors
;
_journal_name_full 'Inorganic Chemistry'
_journal_page_first 12842
_journal_page_last 12846
_journal_paper_doi 10.1021/ic402311c
_journal_volume 52
_journal_year 2013
_chemical_formula_sum 'C52 H52 B Mn N6 O3'
_chemical_formula_weight 874.74
_chemical_name_systematic
;
 ?
;
_space_group_crystal_system monoclinic
_space_group_IT_number 14
_space_group_name_Hall '-P 2ybc'
_space_group_name_H-M_alt 'P 1 21/c 1'
_symmetry_space_group_name_Hall '-P 2ybc'
_symmetry_space_group_name_H-M 'P 1 21/c 1'
_atom_sites_solution_hydrogens geom
_audit_creation_method SHELXL-2013
_cell_angle_alpha 90
_cell_angle_beta 92.328(2)
_cell_angle_gamma 90
_cell_formula_units_Z 4
_cell_length_a 12.3972(11)
_cell_length_b 17.5694(16)
_cell_length_c 23.085(2)
_cell_measurement_reflns_used 4576
_cell_measurement_temperature 101(2)
_cell_measurement_theta_max 24.88
_cell_measurement_theta_min 2.32
_cell_volume 5024.0(8)
_computing_cell_refinement 'Bruker SAINT'
_computing_data_collection 'Bruker APEX2'
_computing_data_reduction 'Bruker SAINT'
_computing_molecular_graphics 'Bruker SHELXTL'
_computing_publication_material 'Bruker SHELXTL'
_computing_structure_refinement 'SHELXL-2013 (Sheldrick, 2013)'
_computing_structure_solution 'SHELXS-97 (Sheldrick, 2008)'
_diffrn_ambient_temperature 101(2)
_diffrn_measured_fraction_theta_full 0.999
_diffrn_measured_fraction_theta_max 0.997
_diffrn_measurement_device_type 'Bruker APEX-II CCD'
_diffrn_measurement_method '\f and \w scans'
_diffrn_radiation_type MoK\a
_diffrn_radiation_wavelength 0.71073
_diffrn_reflns_av_R_equivalents 0.0826
_diffrn_reflns_av_unetI/netI 0.1320
_diffrn_reflns_Laue_measured_fraction_full 0.999
_diffrn_reflns_Laue_measured_fraction_max 0.997
_diffrn_reflns_limit_h_max 13
_diffrn_reflns_limit_h_min -15
_diffrn_reflns_limit_k_max 20
_diffrn_reflns_limit_k_min -21
_diffrn_reflns_limit_l_max 15
_diffrn_reflns_limit_l_min -28
_diffrn_reflns_number 26776
_diffrn_reflns_point_group_measured_fraction_full 0.999
_diffrn_reflns_point_group_measured_fraction_max 0.997
_diffrn_reflns_theta_full 25.242
_diffrn_reflns_theta_max 25.680
_diffrn_reflns_theta_min 1.457
_exptl_absorpt_coefficient_mu 0.308
_exptl_absorpt_correction_T_max 0.91
_exptl_absorpt_correction_T_min 0.86
_exptl_absorpt_correction_type multi-scan
_exptl_absorpt_process_details 'SADABS V2012/1 (Bruker AXS Inc.)'
_exptl_crystal_colour orange
_exptl_crystal_density_diffrn 1.156
_exptl_crystal_description block
_exptl_crystal_F_000 1840
_exptl_crystal_size_max 0.502
_exptl_crystal_size_mid 0.335
_exptl_crystal_size_min 0.300
_platon_squeeze_details
;
TITL jsNMSUwtl57_0m in P2(1)/c
CELL   12.3972   17.5694   23.0850     90.00     92.33     90.00
SPGR P21/c
C101 0.029 0.063 0.475 !       4.56 eA-3
C102 0.064 0.046 0.486 !       4.28 eA-3
C103 0.556 0.975 0.463 !       3.40 eA-3
C104 0.110 0.930 0.541 !       3.17 eA-3
C105 0.073 0.968 0.518 !       3.02 eA-3
C106 0.496 0.560 0.988 !       2.77 eA-3
C107 0.546 0.382 0.994 !       2.76 eA-3
C108 0.489 0.544 1.005 !       2.72 eA-3
C109 0.403 0.530 0.047 !       1.98 eA-3
C110 1.001 1.000 0.500 !       1.18 eA-3
C111 0.280 0.988 0.527 !       1.10 eA-3
C112 0.782 0.009 0.479 !       0.99 eA-3
C113 0.405 0.097 0.546 !       0.94 eA-3
C114 0.489 0.136 0.545 !       0.94 eA-3
Q115 0.284 0.848 0.366 !       0.94 eA-3
Q116 0.466 0.140 0.946 !       0.93 eA-3
Q117 0.895 0.890 0.529 !       0.86 eA-3
Q118 0.598 0.831 0.686 !       0.85 eA-3
Q119 0.426 0.760 0.647 !       0.82 eA-3
C120 0.814 0.467 0.934 !       0.81 eA-3
C121 0.380 0.646 0.975 !       0.77 eA-3
Q122 0.622 0.170 0.616 !       0.77 eA-3
Q123 0.564 0.359 0.831 !       0.77 eA-3
Q124 0.674 0.668 0.689 !       0.76 eA-3
Q125 0.442 0.431 0.329 !       0.75 eA-3
C126 0.357 0.593 0.073 !       0.74 eA-3
Q127 0.796 0.701 0.287 !       0.73 eA-3
Q128 0.456 0.877 0.031 !       0.73 eA-3
Q129 0.534 0.342 0.433 !       0.72 eA-3
Q130 0.701 0.587 0.195 !       0.71 eA-3
Q131 0.983 0.923 0.443 !       0.71 eA-3
Q132 0.765 0.356 0.925 !       0.71 eA-3
C133 0.423 0.909 0.468 !       0.70 eA-3
C134 0.787 0.969 0.500 !       0.70 eA-3
Q135 0.376 0.058 0.679 !       0.70 eA-3
Q136 0.191 0.846 0.358 !       0.70 eA-3
Q137 0.783 0.855 0.816 !       0.69 eA-3
Q138 0.639 0.285 0.835 !       0.69 eA-3
Q139 0.311 0.334 0.397 !       0.69 eA-3
Q140 0.753 0.703 0.694 !       0.68 eA-3
C141 0.391 0.669 0.935 !       0.67 eA-3
C142 0.378 0.052 0.517 !       0.67 eA-3
C143 0.642 0.481 0.000 !       0.67 eA-3
C144 0.606 0.534 0.928 !       0.66 eA-3
Q145 0.245 0.237 0.404 !       0.66 eA-3
Q146 0.998 0.861 0.912 !       0.65 eA-3
Q147 0.201 0.560 0.955 !       0.65 eA-3
Q148 0.716 0.392 0.898 !       0.65 eA-3
Q149 0.750 0.816 0.154 !       0.64 eA-3
C150 0.337 0.593 0.015 !       0.63 eA-3
Q151 0.484 0.134 0.050 !       0.63 eA-3
C152 0.250 0.596 0.994 !       0.62 eA-3
Q153 0.447 0.465 0.869 !       0.62 eA-3
C154 0.859 0.393 0.927 !       0.62 eA-3
Q155 0.779 0.174 0.158 !       0.61 eA-3
C156 0.109 0.425 0.939 !       0.61 eA-3
Q157 0.437 0.218 0.082 !       0.61 eA-3
Q158 0.768 0.575 0.031 !       0.61 eA-3
Q159 0.314 0.499 0.505 !       0.61 eA-3
Q160 0.707 0.939 0.636 !       0.61 eA-3
Q161 0.596 0.815 0.197 !       0.60 eA-3
Q162 0.500 0.091 0.301 !       0.60 eA-3
Q163 0.487 0.862 0.573 !       0.60 eA-3
C164 0.183 0.042 0.529 !       0.60 eA-3
Q165 0.469 0.075 0.965 !       0.59 eA-3
Q166 0.220 0.987 0.810 !       0.59 eA-3
Q167 0.481 0.534 0.104 !       0.59 eA-3
Q168 0.077 0.659 0.586 !       0.59 eA-3
Q169 0.483 0.500 0.658 !       0.59 eA-3
Q170 0.409 0.330 0.046 !       0.59 eA-3
C171 0.500 0.654 0.035 !       0.59 eA-3
Q172 0.473 0.074 0.619 !       0.59 eA-3
Q173 0.592 0.390 0.781 !       0.59 eA-3
Q174 0.530 0.528 0.552 !       0.59 eA-3
Q175 0.799 0.202 0.977 !       0.59 eA-3
Q176 0.327 0.214 0.923 !       0.59 eA-3
C177 0.201 0.879 0.531 !       0.58 eA-3
Q178 0.968 0.106 0.768 !       0.58 eA-3
Q179 0.468 0.651 0.474 !       0.58 eA-3
Q180 0.434 0.855 0.133 !       0.58 eA-3
Q181 0.784 0.080 0.211 !       0.58 eA-3
Q182 0.250 0.167 0.770 !       0.57 eA-3
Q183 0.581 0.760 0.672 !       0.57 eA-3
Q184 0.473 0.488 0.706 !       0.57 eA-3
Q185 0.816 0.343 0.092 !       0.57 eA-3
Q186 0.393 0.296 0.396 !       0.57 eA-3
Q187 0.777 0.562 0.231 !       0.57 eA-3
Q188 0.310 0.050 0.490 !       0.57 eA-3
Q189 0.532 0.796 0.532 !       0.57 eA-3
Q190 0.142 0.812 0.089 !       0.57 eA-3
Q191 0.923 0.295 0.402 !       0.57 eA-3
Q192 0.275 0.814 0.116 !       0.56 eA-3
Q193 0.609 0.499 0.219 !       0.56 eA-3
Q194 0.567 0.312 0.785 !       0.56 eA-3
Q195 0.325 0.361 0.798 !       0.56 eA-3
Q196 0.455 0.910 0.099 !       0.56 eA-3
Q197 0.704 0.498 0.191 !       0.56 eA-3
Q198 0.638 0.737 0.286 !       0.56 eA-3
Q199 0.918 0.529 0.332 !       0.56 eA-3
;
_refine_diff_density_max 0.618
_refine_diff_density_min -0.405
_refine_diff_density_rms 0.071
_refine_ls_extinction_method none
_refine_ls_goodness_of_fit_ref 0.941
_refine_ls_hydrogen_treatment constr
_refine_ls_matrix_type full
_refine_ls_number_parameters 578
_refine_ls_number_reflns 9510
_refine_ls_number_restraints 0
_refine_ls_restrained_S_all 0.941
_refine_ls_R_factor_all 0.1360
_refine_ls_R_factor_gt 0.0667
_refine_ls_shift/su_max 0.000
_refine_ls_shift/su_mean 0.000
_refine_ls_structure_factor_coef Fsqd
_refine_ls_weighting_details
;
 w=1/[\s^2^(Fo^2^)+(0.0659P)^2^]
 where P=(Fo^2^+2Fc^2^)/3
;
_refine_ls_weighting_scheme calc
_refine_ls_wR_factor_gt 0.1371
_refine_ls_wR_factor_ref 0.1593
_reflns_Friedel_coverage 0.000
_reflns_number_gt 4978
_reflns_number_total 9510
_reflns_threshold_expression 'I > 2\s(I)'
_cod_data_source_file ic402311c_si_001_3.cif
_cod_data_source_block jsnmsuwtl57_0m_a_sq_s
_cod_original_cell_volume 5024.1(8)
_cod_database_code 4336677
_shelx_space_group_comment
;
The symmetry employed for this shelxl refinement is uniquely defined
by the following loop, which should always be used as a source of
symmetry information in preference to the above space-group names.
They are only intended as comments.
;
_shelx_estimated_absorpt_t_min 0.861
_shelx_estimated_absorpt_t_max 0.913
_shelxl_version_number 2013-2

loop_
_space_group_symop_operation_xyz
'x, y, z'
'-x, y+1/2, -z+1/2'
'-x, -y, -z'
'x, -y-1/2, z-1/2'

loop_
_atom_site_label
_atom_site_type_symbol
_atom_site_fract_x
_atom_site_fract_y
_atom_site_fract_z
_atom_site_U_iso_or_equiv
_atom_site_adp_type
_atom_site_occupancy
_atom_site_site_symmetry_order
_atom_site_calc_flag
_atom_site_refinement_flags_posn
_atom_site_refinement_flags_adp
Mn1 Mn 0.67852(4) 0.82772(3) 0.13697(2) 0.01957(17) Uani 1 1 d . .
B1 B 0.4190(3) 0.8310(3) 0.10516(16) 0.0202(10) Uani 1 1 d . .
N1 N 0.4899(2) 0.83857(17) 0.05092(11) 0.0203(7) Uani 1 1 d . .
N2 N 0.6343(2) 0.85264(16) 0.00241(12) 0.0205(7) Uani 1 1 d . .
N3 N 0.4574(2) 0.89910(17) 0.14387(12) 0.0203(7) Uani 1 1 d . .
N4 N 0.5689(2) 0.97052(18) 0.19370(12) 0.0244(8) Uani 1 1 d . .
N5 N 0.4594(2) 0.75799(17) 0.13807(12) 0.0201(7) Uani 1 1 d . .
N6 N 0.5665(2) 0.67949(18) 0.18315(12) 0.0222(7) Uani 1 1 d . .
C1 C 0.5995(3) 0.83752(19) 0.05705(15) 0.0193(9) Uani 1 1 d . .
C2 C 0.4582(3) 0.8568(2) -0.00562(15) 0.0233(9) Uani 1 1 d . .
H2 H 0.3860 0.8623 -0.0203 0.028 Uiso 1 1 calc R U
C3 C 0.5472(3) 0.8652(2) -0.03600(16) 0.0273(10) Uani 1 1 d . .
H3 H 0.5500 0.8774 -0.0760 0.033 Uiso 1 1 calc R U
C4 C 0.7427(3) 0.8538(2) -0.01773(14) 0.0218(9) Uani 1 1 d . .
C5 C 0.7890(3) 0.7867(2) -0.03659(14) 0.0210(9) Uani 1 1 d . .
C6 C 0.8896(3) 0.7908(2) -0.05961(15) 0.0244(9) Uani 1 1 d . .
H6 H 0.9225 0.7452 -0.0722 0.029 Uiso 1 1 calc R U
C7 C 0.9447(3) 0.8591(2) -0.06511(15) 0.0254(9) Uani 1 1 d . .
C8 C 0.8959(3) 0.9255(2) -0.04648(15) 0.0285(10) Uani 1 1 d . .
H8 H 0.9330 0.9726 -0.0495 0.034 Uiso 1 1 calc R U
C9 C 0.7935(3) 0.9244(2) -0.02350(14) 0.0241(9) Uani 1 1 d . .
C10 C 0.7387(3) 0.9973(2) -0.00811(16) 0.0360(11) Uani 1 1 d . .
H10A H 0.7925 1.0380 -0.0040 0.054 Uiso 1 1 calc R U
H10B H 0.7026 0.9908 0.0285 0.054 Uiso 1 1 calc R U
H10C H 0.6853 1.0107 -0.0389 0.054 Uiso 1 1 calc R U
C11 C 1.0551(3) 0.8627(3) -0.09082(17) 0.0451(12) Uani 1 1 d . .
H11A H 1.1110 0.8577 -0.0598 0.068 Uiso 1 1 calc R U
H11B H 1.0635 0.9115 -0.1106 0.068 Uiso 1 1 calc R U
H11C H 1.0622 0.8211 -0.1187 0.068 Uiso 1 1 calc R U
C12 C 0.7279(3) 0.7126(2) -0.03497(16) 0.0293(10) Uani 1 1 d . .
H12A H 0.7030 0.7040 0.0042 0.044 Uiso 1 1 calc R U
H12B H 0.7755 0.6708 -0.0457 0.044 Uiso 1 1 calc R U
H12C H 0.6656 0.7148 -0.0624 0.044 Uiso 1 1 calc R U
C13 C 0.5630(3) 0.9048(2) 0.16208(14) 0.0178(9) Uani 1 1 d . .
C14 C 0.4009(3) 0.9624(2) 0.16152(15) 0.0266(10) Uani 1 1 d . .
H14 H 0.3268 0.9727 0.1528 0.032 Uiso 1 1 calc R U
C15 C 0.4687(3) 1.0065(2) 0.19294(16) 0.0276(10) Uani 1 1 d . .
H15 H 0.4519 1.0532 0.2112 0.033 Uiso 1 1 calc R U
C16 C 0.6616(3) 1.0047(2) 0.22329(15) 0.0215(9) Uani 1 1 d . .
C17 C 0.6899(3) 0.9816(2) 0.27956(16) 0.0274(10) Uani 1 1 d . .
C18 C 0.7779(3) 1.0183(2) 0.30788(17) 0.0317(10) Uani 1 1 d . .
H18 H 0.8007 1.0020 0.3456 0.038 Uiso 1 1 calc R U
C19 C 0.8321(3) 1.0775(2) 0.28240(17) 0.0335(11) Uani 1 1 d . .
C20 C 0.7978(3) 1.1006(2) 0.22731(16) 0.0289(10) Uani 1 1 d . .
H20 H 0.8331 1.1421 0.2099 0.035 Uiso 1 1 calc R U
C21 C 0.7131(3) 1.0646(2) 0.19677(15) 0.0238(9) Uani 1 1 d . .
C22 C 0.6759(3) 1.0940(2) 0.13799(15) 0.0308(10) Uani 1 1 d . .
H22A H 0.6558 1.0510 0.1127 0.046 Uiso 1 1 calc R U
H22B H 0.7344 1.1228 0.1210 0.046 Uiso 1 1 calc R U
H22C H 0.6132 1.1273 0.1421 0.046 Uiso 1 1 calc R U
C23 C 0.9239(3) 1.1178(3) 0.31473(18) 0.0488(13) Uani 1 1 d . .
H23A H 0.9670 1.1458 0.2871 0.073 Uiso 1 1 calc R U
H23B H 0.9696 1.0803 0.3353 0.073 Uiso 1 1 calc R U
H23C H 0.8947 1.1536 0.3427 0.073 Uiso 1 1 calc R U
C24 C 0.6264(3) 0.9230(2) 0.31045(16) 0.0385(11) Uani 1 1 d . .
H24A H 0.6738 0.8967 0.3390 0.058 Uiso 1 1 calc R U
H24B H 0.5964 0.8861 0.2823 0.058 Uiso 1 1 calc R U
H24C H 0.5675 0.9478 0.3303 0.058 Uiso 1 1 calc R U
C25 C 0.5654(3) 0.7479(2) 0.15488(14) 0.0198(9) Uani 1 1 d . .
C26 C 0.3979(3) 0.6979(2) 0.15609(16) 0.0276(10) Uani 1 1 d . .
H26 H 0.3221 0.6922 0.1499 0.033 Uiso 1 1 calc R U
C27 C 0.4646(3) 0.6485(2) 0.18411(15) 0.0284(10) Uani 1 1 d . .
H27 H 0.4452 0.6015 0.2012 0.034 Uiso 1 1 calc R U
C28 C 0.6593(3) 0.6416(2) 0.20970(15) 0.0215(9) Uani 1 1 d . .
C29 C 0.6878(3) 0.6566(2) 0.26793(16) 0.0245(9) Uani 1 1 d . .
C30 C 0.7728(3) 0.6154(2) 0.29363(15) 0.0235(9) Uani 1 1 d . .
H30 H 0.7947 0.6263 0.3326 0.028 Uiso 1 1 calc R U
C31 C 0.8271(3) 0.5584(2) 0.26411(16) 0.0250(9) Uani 1 1 d . .
C32 C 0.7937(3) 0.5445(2) 0.20668(16) 0.0295(10) Uani 1 1 d . .
H32 H 0.8291 0.5060 0.1857 0.035 Uiso 1 1 calc R U
C33 C 0.7099(3) 0.5852(2) 0.17906(15) 0.0247(9) Uani 1 1 d . .
C34 C 0.6740(3) 0.5654(2) 0.11778(16) 0.0376(11) Uani 1 1 d . .
H34A H 0.6586 0.6123 0.0959 0.056 Uiso 1 1 calc R U
H34B H 0.6087 0.5340 0.1182 0.056 Uiso 1 1 calc R U
H34C H 0.7315 0.5371 0.0993 0.056 Uiso 1 1 calc R U
C35 C 0.9165(3) 0.5132(2) 0.29223(17) 0.0370(11) Uani 1 1 d . .
H35A H 0.9237 0.4647 0.2717 0.055 Uiso 1 1 calc R U
H35B H 0.9003 0.5033 0.3327 0.055 Uiso 1 1 calc R U
H35C H 0.9841 0.5418 0.2907 0.055 Uiso 1 1 calc R U
C36 C 0.6258(3) 0.7126(2) 0.30319(15) 0.0315(10) Uani 1 1 d . .
H36A H 0.5680 0.6859 0.3226 0.047 Uiso 1 1 calc R U
H36B H 0.5944 0.7519 0.2776 0.047 Uiso 1 1 calc R U
H36C H 0.6748 0.7363 0.3323 0.047 Uiso 1 1 calc R U
C37 C 0.2920(3) 0.8230(2) 0.09112(15) 0.0214(9) Uani 1 1 d . .
C38 C 0.2129(3) 0.8469(2) 0.12830(16) 0.0301(10) Uani 1 1 d . .
H38 H 0.2345 0.8733 0.1628 0.036 Uiso 1 1 calc R U
C39 C 0.1039(3) 0.8337(2) 0.11697(17) 0.0359(11) Uani 1 1 d . .
H39 H 0.0527 0.8521 0.1431 0.043 Uiso 1 1 calc R U
C40 C 0.0695(3) 0.7944(3) 0.06849(17) 0.0390(12) Uani 1 1 d . .
H40 H -0.0054 0.7869 0.0601 0.047 Uiso 1 1 calc R U
C41 C 0.1452(3) 0.7658(3) 0.03195(17) 0.0380(11) Uani 1 1 d . .
H41 H 0.1230 0.7365 -0.0010 0.046 Uiso 1 1 calc R U
C42 C 0.2539(3) 0.7803(2) 0.04368(16) 0.0304(10) Uani 1 1 d . .
H42 H 0.3049 0.7602 0.0181 0.037 Uiso 1 1 calc R U
C43 C 0.7461(3) 0.8222(2) 0.20713(16) 0.0258(9) Uani 1 1 d . .
C44 C 0.7763(3) 0.9007(2) 0.12139(15) 0.0236(9) Uani 1 1 d . .
C45 C 0.7698(3) 0.7560(2) 0.11270(14) 0.0195(9) Uani 1 1 d . .
C46 C 0.3565(5) 0.8108(4) 0.3196(5) 0.186(5) Uani 1 1 d . .
H46A H 0.3658 0.7626 0.2989 0.278 Uiso 1 1 calc R U
H46B H 0.3936 0.8078 0.3578 0.278 Uiso 1 1 calc R U
H46C H 0.3873 0.8524 0.2973 0.278 Uiso 1 1 calc R U
C47 C 0.2414(4) 0.8248(3) 0.3265(3) 0.0700(18) Uani 1 1 d . .
C48 C 0.1652(6) 0.8074(3) 0.2854(3) 0.0727(18) Uani 1 1 d . .
H48 H 0.1905 0.7852 0.2509 0.087 Uiso 1 1 calc R U
C49 C 0.0613(6) 0.8172(3) 0.2869(3) 0.087(2) Uani 1 1 d . .
H49 H 0.0143 0.8005 0.2560 0.105 Uiso 1 1 calc R U
C50 C 0.0235(5) 0.8511(3) 0.3327(2) 0.0607(15) Uani 1 1 d . .
H50 H -0.0518 0.8614 0.3324 0.073 Uiso 1 1 calc R U
C51 C 0.0828(5) 0.8723(3) 0.3797(2) 0.0585(15) Uani 1 1 d . .
H51 H 0.0504 0.8959 0.4117 0.070 Uiso 1 1 calc R U
C52 C 0.1995(6) 0.8579(3) 0.3804(3) 0.091(2) Uani 1 1 d . .
H52 H 0.2453 0.8690 0.4132 0.110 Uiso 1 1 calc R U
O1 O 0.7989(2) 0.81931(16) 0.24980(11) 0.0335(7) Uani 1 1 d . .
O2 O 0.8452(2) 0.94424(15) 0.11550(11) 0.0303(7) Uani 1 1 d . .
O3 O 0.8335(2) 0.71110(15) 0.09961(11) 0.0309(7) Uani 1 1 d . .

loop_
_atom_site_aniso_label
_atom_site_aniso_U_11
_atom_site_aniso_U_22
_atom_site_aniso_U_33
_atom_site_aniso_U_23
_atom_site_aniso_U_13
_atom_site_aniso_U_12
Mn1 0.0191(3) 0.0199(3) 0.0201(3) 0.0011(3) 0.0061(2) -0.0001(3)
B1 0.026(3) 0.020(3) 0.016(2) 0.002(2) 0.0034(18) 0.004(2)
N1 0.0201(18) 0.025(2) 0.0165(15) 0.0003(14) 0.0036(13) 0.0013(15)
N2 0.0187(18) 0.0260(19) 0.0174(16) -0.0012(14) 0.0078(14) 0.0067(15)
N3 0.0182(19) 0.0184(19) 0.0250(17) -0.0021(14) 0.0085(14) 0.0026(15)
N4 0.0217(19) 0.026(2) 0.0255(17) -0.0080(16) 0.0053(14) 0.0009(16)
N5 0.0165(19) 0.0212(19) 0.0227(17) 0.0029(14) 0.0017(14) -0.0012(15)
N6 0.0191(18) 0.0270(19) 0.0209(16) 0.0074(16) 0.0037(13) -0.0017(16)
C1 0.024(2) 0.010(2) 0.025(2) 0.0004(17) 0.0067(17) 0.0007(17)
C2 0.019(2) 0.026(2) 0.025(2) 0.0038(18) 0.0011(17) 0.0065(18)
C3 0.027(2) 0.035(3) 0.020(2) 0.0040(19) 0.0031(18) 0.011(2)
C4 0.026(2) 0.022(2) 0.0180(19) 0.0050(17) 0.0069(17) 0.0016(18)
C5 0.027(2) 0.018(2) 0.0188(19) 0.0000(17) 0.0060(17) 0.0053(18)
C6 0.027(2) 0.022(2) 0.025(2) -0.0030(19) 0.0084(18) 0.0083(19)
C7 0.020(2) 0.031(3) 0.025(2) 0.0055(19) 0.0048(18) 0.001(2)
C8 0.037(3) 0.024(2) 0.026(2) 0.0039(19) 0.0085(19) -0.008(2)
C9 0.034(3) 0.022(2) 0.0163(19) 0.0042(17) 0.0037(18) 0.006(2)
C10 0.054(3) 0.026(3) 0.029(2) 0.005(2) 0.005(2) 0.003(2)
C11 0.033(3) 0.058(3) 0.046(3) 0.011(2) 0.016(2) 0.001(2)
C12 0.037(3) 0.021(2) 0.031(2) -0.0029(19) 0.0069(19) -0.003(2)
C13 0.022(2) 0.015(2) 0.0165(19) -0.0009(17) 0.0061(16) -0.0044(17)
C14 0.018(2) 0.031(3) 0.031(2) -0.005(2) 0.0050(18) 0.0039(19)
C15 0.021(2) 0.028(3) 0.034(2) -0.009(2) 0.0076(18) 0.008(2)
C16 0.019(2) 0.023(2) 0.022(2) -0.0112(18) 0.0024(17) 0.0029(18)
C17 0.036(3) 0.024(2) 0.023(2) -0.0041(19) 0.0063(19) 0.008(2)
C18 0.034(3) 0.032(3) 0.029(2) -0.004(2) -0.003(2) 0.011(2)
C19 0.027(3) 0.036(3) 0.037(3) -0.017(2) 0.002(2) 0.008(2)
C20 0.028(2) 0.028(3) 0.031(2) -0.009(2) 0.0110(19) 0.001(2)
C21 0.019(2) 0.026(2) 0.027(2) -0.0070(19) 0.0099(18) 0.0036(19)
C22 0.030(2) 0.030(2) 0.033(2) -0.005(2) 0.0054(18) -0.002(2)
C23 0.039(3) 0.060(3) 0.046(3) -0.017(3) -0.007(2) 0.001(3)
C24 0.054(3) 0.034(3) 0.029(2) -0.002(2) 0.013(2) 0.000(2)
C25 0.027(2) 0.022(2) 0.0106(18) -0.0023(17) 0.0035(16) 0.0029(18)
C26 0.022(2) 0.028(3) 0.033(2) 0.005(2) 0.0053(19) -0.0080(19)
C27 0.022(2) 0.030(3) 0.033(2) 0.010(2) 0.0007(18) -0.013(2)
C28 0.020(2) 0.018(2) 0.027(2) 0.0083(18) 0.0016(17) -0.0052(18)
C29 0.025(2) 0.021(2) 0.028(2) 0.0080(18) 0.0094(18) -0.0035(18)
C30 0.024(2) 0.028(2) 0.019(2) 0.0064(18) -0.0004(17) -0.0082(19)
C31 0.020(2) 0.023(2) 0.031(2) 0.0076(19) 0.0031(18) -0.0052(19)
C32 0.033(3) 0.023(2) 0.034(2) 0.001(2) 0.015(2) 0.000(2)
C33 0.028(2) 0.022(2) 0.025(2) 0.0006(19) 0.0045(18) -0.0060(19)
C34 0.053(3) 0.027(3) 0.034(2) 0.000(2) 0.008(2) 0.001(2)
C35 0.029(3) 0.035(3) 0.047(3) 0.010(2) 0.001(2) 0.003(2)
C36 0.033(3) 0.035(3) 0.027(2) 0.003(2) 0.0025(19) 0.000(2)
C37 0.026(2) 0.017(2) 0.0210(19) 0.0043(18) 0.0027(17) 0.0036(19)
C38 0.029(3) 0.033(3) 0.029(2) -0.0005(19) 0.0037(19) -0.003(2)
C39 0.024(2) 0.044(3) 0.041(2) 0.003(2) 0.013(2) -0.004(2)
C40 0.020(2) 0.060(3) 0.037(3) 0.008(2) -0.002(2) -0.009(2)
C41 0.035(3) 0.046(3) 0.032(2) 0.006(2) -0.003(2) -0.011(2)
C42 0.023(2) 0.036(3) 0.034(2) 0.004(2) 0.0111(19) 0.002(2)
C43 0.028(2) 0.021(2) 0.029(2) -0.001(2) 0.0130(19) -0.003(2)
C44 0.026(3) 0.023(2) 0.022(2) -0.0025(18) 0.0022(18) 0.008(2)
C45 0.023(2) 0.016(2) 0.019(2) 0.0044(17) 0.0016(17) -0.0075(18)
C46 0.052(5) 0.086(6) 0.424(15) 0.089(8) 0.068(7) 0.010(4)
C47 0.035(3) 0.040(3) 0.136(6) 0.035(4) 0.014(4) -0.005(3)
C48 0.071(5) 0.059(4) 0.090(5) 0.020(3) 0.032(4) -0.007(4)
C49 0.120(7) 0.069(5) 0.074(5) 0.008(4) 0.016(4) 0.000(4)
C50 0.079(4) 0.054(4) 0.049(3) -0.003(3) -0.005(3) -0.003(3)
C51 0.080(4) 0.048(4) 0.049(3) 0.002(3) 0.016(3) -0.020(3)
C52 0.120(6) 0.049(4) 0.102(5) 0.037(4) -0.030(5) -0.038(4)
O1 0.0360(18) 0.0360(18) 0.0282(15) 0.0031(14) -0.0007(13) -0.0027(15)
O2 0.0272(17) 0.0260(17) 0.0382(17) -0.0006(13) 0.0098(13) -0.0069(14)
O3 0.0266(17) 0.0281(17) 0.0389(16) 0.0035(14) 0.0124(13) 0.0073(14)

loop_
_atom_type_symbol
_atom_type_description
_atom_type_scat_dispersion_real
_atom_type_scat_dispersion_imag
_atom_type_scat_source
C C 0.0033 0.0016 'International Tables Vol C Tables 4.2.6.8 and 6.1.1.4'
H H 0.0000 0.0000 'International Tables Vol C Tables 4.2.6.8 and 6.1.1.4'
B B 0.0013 0.0007 'International Tables Vol C Tables 4.2.6.8 and 6.1.1.4'
N N 0.0061 0.0033 'International Tables Vol C Tables 4.2.6.8 and 6.1.1.4'
O O 0.0106 0.0060 'International Tables Vol C Tables 4.2.6.8 and 6.1.1.4'
Mn Mn 0.3368 0.7283 'International Tables Vol C Tables 4.2.6.8 and 6.1.1.4'

loop_
_geom_angle_atom_site_label_1
_geom_angle_atom_site_label_2
_geom_angle_atom_site_label_3
_geom_angle
C43 Mn1 C45 88.09(16)
C43 Mn1 C44 85.74(16)
C45 Mn1 C44 89.99(16)
C43 Mn1 C25 94.57(15)
C45 Mn1 C25 91.61(15)
C44 Mn1 C25 178.39(16)
C43 Mn1 C1 178.18(16)
C45 Mn1 C1 93.56(15)
C44 Mn1 C1 93.49(15)
C25 Mn1 C1 86.16(14)
C43 Mn1 C13 94.90(15)
C45 Mn1 C13 175.26(15)
C44 Mn1 C13 93.90(15)
C25 Mn1 C13 84.50(14)
C1 Mn1 C13 83.50(14)
N3 B1 N5 105.5(3)
N3 B1 N1 103.1(3)
N5 B1 N1 106.2(3)
N3 B1 C37 117.4(3)
N5 B1 C37 108.6(3)
N1 B1 C37 115.2(3)
C1 N1 C2 110.2(3)
C1 N1 B1 120.5(3)
C2 N1 B1 128.8(3)
C1 N2 C3 110.6(3)
C1 N2 C4 129.1(3)
C3 N2 C4 120.3(3)
C13 N3 C14 109.9(3)
C13 N3 B1 120.1(3)
C14 N3 B1 129.8(3)
C13 N4 C15 110.3(3)
C13 N4 C16 129.0(3)
C15 N4 C16 120.6(3)
C25 N5 C26 110.7(3)
C25 N5 B1 122.0(3)
C26 N5 B1 127.3(3)
C25 N6 C27 111.3(3)
C25 N6 C28 126.9(3)
C27 N6 C28 121.8(3)
N1 C1 N2 104.6(3)
N1 C1 Mn1 122.1(2)
N2 C1 Mn1 132.9(3)
C3 C2 N1 108.1(3)
C2 C3 N2 106.5(3)
C5 C4 C9 122.0(3)
C5 C4 N2 119.5(3)
C9 C4 N2 118.2(3)
C6 C5 C4 117.9(4)
C6 C5 C12 121.2(3)
C4 C5 C12 120.8(3)
C5 C6 C7 122.4(4)
C6 C7 C8 118.3(3)
C6 C7 C11 121.8(4)
C8 C7 C11 119.9(4)
C7 C8 C9 121.3(4)
C8 C9 C4 117.9(4)
C8 C9 C10 120.4(4)
C4 C9 C10 121.6(3)
N3 C13 N4 104.9(3)
N3 C13 Mn1 122.1(2)
N4 C13 Mn1 132.8(3)
C15 C14 N3 108.1(3)
C14 C15 N4 106.6(3)
C21 C16 C17 122.0(4)
C21 C16 N4 118.6(3)
C17 C16 N4 119.1(3)
C16 C17 C18 117.5(4)
C16 C17 C24 121.9(4)
C18 C17 C24 120.5(3)
C19 C18 C17 121.9(4)
C18 C19 C20 118.3(4)
C18 C19 C23 120.8(4)
C20 C19 C23 120.9(4)
C19 C20 C21 122.0(4)
C16 C21 C20 118.2(4)
C16 C21 C22 121.9(3)
C20 C21 C22 119.9(4)
N5 C25 N6 103.9(3)
N5 C25 Mn1 121.0(3)
N6 C25 Mn1 135.1(3)
C27 C26 N5 107.6(3)
C26 C27 N6 106.5(3)
C33 C28 C29 121.6(3)
C33 C28 N6 118.9(3)
C29 C28 N6 119.1(3)
C30 C29 C28 117.9(3)
C30 C29 C36 120.2(3)
C28 C29 C36 121.8(3)
C29 C30 C31 122.4(3)
C32 C31 C30 117.2(4)
C32 C31 C35 120.5(4)
C30 C31 C35 122.2(3)
C33 C32 C31 122.1(4)
C28 C33 C32 118.6(3)
C28 C33 C34 121.6(4)
C32 C33 C34 119.8(4)
C42 C37 C38 115.0(3)
C42 C37 B1 120.4(3)
C38 C37 B1 124.0(3)
C39 C38 C37 122.6(4)
C40 C39 C38 120.6(4)
C39 C40 C41 119.0(4)
C40 C41 C42 119.5(4)
C41 C42 C37 123.2(4)
O1 C43 Mn1 173.5(3)
O2 C44 Mn1 173.4(3)
O3 C45 Mn1 175.8(3)
C48 C47 C46 122.9(8)
C48 C47 C52 114.8(5)
C46 C47 C52 122.3(8)
C49 C48 C47 128.1(7)
C48 C49 C50 117.8(7)
C49 C50 C51 125.1(6)
C50 C51 C52 118.0(5)
C51 C52 C47 115.9(5)

loop_
_geom_bond_atom_site_label_1
_geom_bond_atom_site_label_2
_geom_bond_distance
Mn1 C43 1.796(4)
Mn1 C45 1.798(4)
Mn1 C44 1.811(4)
Mn1 C25 2.037(4)
Mn1 C1 2.061(3)
Mn1 C13 2.071(4)
B1 N3 1.556(5)
B1 N5 1.563(5)
B1 N1 1.564(5)
B1 C37 1.601(5)
N1 C1 1.360(4)
N1 C2 1.385(4)
N2 C1 1.376(4)
N2 C3 1.387(4)
N2 C4 1.439(4)
N3 C13 1.363(4)
N3 C14 1.385(4)
N4 C13 1.366(4)
N4 C15 1.393(4)
N4 C16 1.443(4)
N5 C25 1.366(4)
N5 C26 1.377(4)
N6 C25 1.368(4)
N6 C27 1.376(4)
N6 C28 1.444(4)
C2 C3 1.339(5)
C4 C5 1.389(5)
C4 C9 1.400(5)
C5 C6 1.377(5)
C5 C12 1.506(5)
C6 C7 1.390(5)
C7 C8 1.391(5)
C7 C11 1.514(5)
C8 C9 1.396(5)
C9 C10 1.498(5)
C14 C15 1.335(5)
C16 C21 1.386(5)
C16 C17 1.392(5)
C17 C18 1.405(5)
C17 C24 1.495(5)
C18 C19 1.382(6)
C19 C20 1.385(5)
C19 C23 1.512(5)
C20 C21 1.392(5)
C21 C22 1.506(5)
C26 C27 1.345(5)
C28 C33 1.382(5)
C28 C29 1.401(5)
C29 C30 1.391(5)
C29 C36 1.508(5)
C30 C31 1.400(5)
C31 C32 1.395(5)
C31 C35 1.490(5)
C32 C33 1.394(5)
C33 C34 1.506(5)
C37 C42 1.393(5)
C37 C38 1.395(5)
C38 C39 1.384(5)
C39 C40 1.369(5)
C40 C41 1.382(5)
C41 C42 1.388(5)
C43 O1 1.161(4)
C44 O2 1.158(4)
C45 O3 1.165(4)
C46 C47 1.464(7)
C47 C48 1.347(8)
C47 C52 1.485(8)
C48 C49 1.302(8)
C49 C50 1.317(7)
C50 C51 1.338(6)
C51 C52 1.467(8)

loop_
_geom_torsion_atom_site_label_1
_geom_torsion_atom_site_label_2
_geom_torsion_atom_site_label_3
_geom_torsion_atom_site_label_4
_geom_torsion
N3 B1 N1 C1 58.0(4)
N5 B1 N1 C1 -52.7(4)
C37 B1 N1 C1 -172.9(3)
N3 B1 N1 C2 -112.5(4)
N5 B1 N1 C2 136.8(3)
C37 B1 N1 C2 16.6(5)
N5 B1 N3 C13 52.4(4)
N1 B1 N3 C13 -58.8(4)
C37 B1 N3 C13 173.5(3)
N5 B1 N3 C14 -132.6(4)
N1 B1 N3 C14 116.2(4)
C37 B1 N3 C14 -11.5(5)
N3 B1 N5 C25 -54.6(4)
N1 B1 N5 C25 54.3(4)
C37 B1 N5 C25 178.8(3)
N3 B1 N5 C26 122.7(4)
N1 B1 N5 C26 -128.3(3)
C37 B1 N5 C26 -3.9(5)
C2 N1 C1 N2 -2.2(4)
B1 N1 C1 N2 -174.4(3)
C2 N1 C1 Mn1 171.2(2)
B1 N1 C1 Mn1 -0.9(5)
C3 N2 C1 N1 2.0(4)
C4 N2 C1 N1 -175.6(3)
C3 N2 C1 Mn1 -170.5(3)
C4 N2 C1 Mn1 12.0(6)
C1 N1 C2 C3 1.8(4)
B1 N1 C2 C3 173.1(4)
N1 C2 C3 N2 -0.5(4)
C1 N2 C3 C2 -0.9(4)
C4 N2 C3 C2 176.9(3)
C1 N2 C4 C5 86.8(5)
C3 N2 C4 C5 -90.6(4)
C1 N2 C4 C9 -100.1(4)
C3 N2 C4 C9 82.6(4)
C9 C4 C5 C6 2.4(5)
N2 C4 C5 C6 175.2(3)
C9 C4 C5 C12 -174.2(3)
N2 C4 C5 C12 -1.3(5)
C4 C5 C6 C7 -0.8(5)
C12 C5 C6 C7 175.7(3)
C5 C6 C7 C8 0.1(5)
C5 C6 C7 C11 -179.7(3)
C6 C7 C8 C9 -0.9(5)
C11 C7 C8 C9 178.9(3)
C7 C8 C9 C4 2.3(5)
C7 C8 C9 C10 -175.1(3)
C5 C4 C9 C8 -3.1(5)
N2 C4 C9 C8 -176.1(3)
C5 C4 C9 C10 174.3(3)
N2 C4 C9 C10 1.3(5)
C14 N3 C13 N4 3.2(4)
B1 N3 C13 N4 179.0(3)
C14 N3 C13 Mn1 -173.1(2)
B1 N3 C13 Mn1 2.8(4)
C15 N4 C13 N3 -2.4(4)
C16 N4 C13 N3 -180.0(3)
C15 N4 C13 Mn1 173.2(3)
C16 N4 C13 Mn1 -4.3(6)
C13 N3 C14 C15 -2.8(4)
B1 N3 C14 C15 -178.1(3)
N3 C14 C15 N4 1.2(4)
C13 N4 C15 C14 0.8(4)
C16 N4 C15 C14 178.6(3)
C13 N4 C16 C21 100.1(4)
C15 N4 C16 C21 -77.2(4)
C13 N4 C16 C17 -86.0(4)
C15 N4 C16 C17 96.7(4)
C21 C16 C17 C18 -3.8(5)
N4 C16 C17 C18 -177.4(3)
C21 C16 C17 C24 173.0(4)
N4 C16 C17 C24 -0.6(5)
C16 C17 C18 C19 2.8(6)
C24 C17 C18 C19 -174.1(4)
C17 C18 C19 C20 0.0(6)
C17 C18 C19 C23 177.8(4)
C18 C19 C20 C21 -1.8(6)
C23 C19 C20 C21 -179.7(3)
C17 C16 C21 C20 2.0(5)
N4 C16 C21 C20 175.7(3)
C17 C16 C21 C22 -174.5(3)
N4 C16 C21 C22 -0.8(5)
C19 C20 C21 C16 0.9(5)
C19 C20 C21 C22 177.5(3)
C26 N5 C25 N6 0.6(4)
B1 N5 C25 N6 178.3(3)
C26 N5 C25 Mn1 -178.5(2)
B1 N5 C25 Mn1 -0.8(4)
C27 N6 C25 N5 -0.3(4)
C28 N6 C25 N5 179.9(3)
C27 N6 C25 Mn1 178.5(3)
C28 N6 C25 Mn1 -1.3(5)
C25 N5 C26 C27 -0.6(4)
B1 N5 C26 C27 -178.2(3)
N5 C26 C27 N6 0.3(4)
C25 N6 C27 C26 0.0(4)
C28 N6 C27 C26 179.8(3)
C25 N6 C28 C33 -97.5(4)
C27 N6 C28 C33 82.8(4)
C25 N6 C28 C29 89.9(4)
C27 N6 C28 C29 -89.9(4)
C33 C28 C29 C30 3.1(5)
N6 C28 C29 C30 175.5(3)
C33 C28 C29 C36 -174.0(3)
N6 C28 C29 C36 -1.5(5)
C28 C29 C30 C31 -2.4(5)
C36 C29 C30 C31 174.7(3)
C29 C30 C31 C32 0.8(5)
C29 C30 C31 C35 -178.6(3)
C30 C31 C32 C33 0.2(6)
C35 C31 C32 C33 179.6(4)
C29 C28 C33 C32 -2.2(5)
N6 C28 C33 C32 -174.7(3)
C29 C28 C33 C34 175.6(3)
N6 C28 C33 C34 3.2(5)
C31 C32 C33 C28 0.5(6)
C31 C32 C33 C34 -177.4(3)
N3 B1 C37 C42 159.6(3)
N5 B1 C37 C42 -80.9(4)
N1 B1 C37 C42 38.0(5)
N3 B1 C37 C38 -30.2(5)
N5 B1 C37 C38 89.3(4)
N1 B1 C37 C38 -151.8(4)
C42 C37 C38 C39 -4.1(6)
B1 C37 C38 C39 -174.8(4)
C37 C38 C39 C40 1.5(6)
C38 C39 C40 C41 2.1(6)
C39 C40 C41 C42 -2.8(6)
C40 C41 C42 C37 0.0(6)
C38 C37 C42 C41 3.4(6)
B1 C37 C42 C41 174.4(4)
C46 C47 C48 C49 179.9(6)
C52 C47 C48 C49 1.3(9)
C47 C48 C49 C50 3.1(10)
C48 C49 C50 C51 -4.3(9)
C49 C50 C51 C52 0.9(8)
C50 C51 C52 C47 3.5(7)
C48 C47 C52 C51 -4.4(7)
C46 C47 C52 C51 177.0(5)

loop_
_platon_squeeze_void_nr
_platon_squeeze_void_average_x
_platon_squeeze_void_average_y
_platon_squeeze_void_average_z
_platon_squeeze_void_volume
_platon_squeeze_void_count_electrons
_platon_squeeze_void_content
1 -0.021 0.000 0.500 338 101 ' '
2 -0.051 0.500 1.000 338 101 ' '
